data_2005820
loop_
_publ_author_name
'Vittal, J. J.'
'Dean, P. A. W.'

_publ_section_title
;
 Tetraphenylphosphonium Perchlorate
;
_journal_issue 12
_journal_name_full 'Acta Crystallographica Section C'
_journal_page_first 3185
_journal_page_last 3188
_journal_paper_doi 10.1107/S0108270196010980
_journal_volume 52
_journal_year 1996
_chemical_formula_iupac 'C24 H20 P + , Cl O4 -'
_chemical_formula_structural '[(C6H5)4P](ClO4)'
_chemical_formula_sum 'C24 H20 Cl O4 P'
_chemical_formula_weight 438.82
_chemical_name_common 'Tetraphenylphosphonium perchlorate'
_chemical_name_systematic
;
Tetraphenylphosphonium perchlorate
;
_space_group_IT_number 82
_symmetry_cell_setting tetragonal
_symmetry_space_group_name_Hall 'I -4'
_symmetry_space_group_name_H-M 'I -4'
_cell_angle_alpha 90.00
_cell_angle_beta 90.00
_cell_angle_gamma 90.00
_cell_formula_units_Z 2
_cell_length_a 12.383(3)
_cell_length_b 12.383(3)
_cell_length_c 7.188(2)
_cell_measurement_reflns_used 33
_cell_measurement_temperature 293(2)
_cell_measurement_theta_max 12.4
_cell_measurement_theta_min 10.9
_cell_volume 1102.2(5)
_computing_cell_refinement XSCANS
_computing_data_collection 'XSCANS (Siemens, 1992)'
_computing_data_reduction XSCANS
_computing_molecular_graphics SHELXTL/PC
_computing_publication_material SHELXTL/PC
_computing_structure_refinement SHELXTL/PC
_computing_structure_solution 'SHELXTL/PC (Sheldrick, 1994)'
_diffrn_ambient_temperature 293(2)
_diffrn_measurement_device 'Siemens P4'
_diffrn_measurement_method '\w scans'
_diffrn_radiation_monochromator graphite
_diffrn_radiation_source 'fine-focus sealed tube'
_diffrn_radiation_type MoK\a
_diffrn_radiation_wavelength 0.71073
_diffrn_reflns_av_R_equivalents 0.0187
_diffrn_reflns_av_sigmaI/netI 0.0536
_diffrn_reflns_limit_h_max 17
_diffrn_reflns_limit_h_min -1
_diffrn_reflns_limit_k_max 17
_diffrn_reflns_limit_k_min -1
_diffrn_reflns_limit_l_max 10
_diffrn_reflns_limit_l_min -1
_diffrn_reflns_number 1246
_diffrn_reflns_theta_max 30.02
_diffrn_reflns_theta_min 2.33
_diffrn_standards_decay_% 1.58
_diffrn_standards_interval_count 197
_diffrn_standards_number 3
_exptl_absorpt_coefficient_mu 0.273
_exptl_absorpt_correction_T_max 0.95416
_exptl_absorpt_correction_T_min 0.94463
_exptl_absorpt_correction_type 'Siemens Gaussian'
_exptl_crystal_colour colorless
_exptl_crystal_density_diffrn 1.322
_exptl_crystal_density_meas 1.43(5)
_exptl_crystal_density_method 'floatation in CCl~4~/hexane mixture'
_exptl_crystal_description block
_exptl_crystal_F_000 456
_exptl_crystal_size_max 0.32
_exptl_crystal_size_mid 0.22
_exptl_crystal_size_min 0.20
_refine_diff_density_max 0.215
_refine_diff_density_min -0.249
_refine_ls_abs_structure_details 'Flack (1983)'
_refine_ls_abs_structure_Flack -0.2(2)
_refine_ls_extinction_coef 0.012(2)
_refine_ls_extinction_method 'SHELXL93 (Sheldrick, 1993)'
_refine_ls_goodness_of_fit_all 1.046
_refine_ls_goodness_of_fit_obs 1.087
_refine_ls_hydrogen_treatment
;
All five hydrogen atoms were located and placed in calculated ideal positions
for structure-factor calculations only
;
_refine_ls_matrix_type full
_refine_ls_number_parameters 87
_refine_ls_number_reflns 1146
_refine_ls_number_restraints 69
_refine_ls_restrained_S_all 1.021
_refine_ls_restrained_S_obs 1.041
_refine_ls_R_factor_all 0.1127
_refine_ls_R_factor_obs 0.0491
_refine_ls_shift/esd_max -0.001
_refine_ls_shift/esd_mean 0.000
_refine_ls_structure_factor_coef Fsqd
_refine_ls_weighting_details 'w = 1/[\s^2^(Fo^2^)+(0.0343P)^2^+0.8674P] where P=(Fo^2^+2Fc^2^)/3'
_refine_ls_weighting_scheme calc
_refine_ls_wR_factor_all 0.1236
_refine_ls_wR_factor_obs 0.0944
_reflns_number_observed 655
_reflns_number_total 1146
_reflns_observed_criterion >2sigma(I)
_cod_data_source_file sk1044.cif
_cod_data_source_block JJVA
_cod_depositor_comments
;
The following automatic conversions were performed:
'_symmetry_cell_setting' value 'Tetragonal' changed to 'tetragonal'
according to '/home/saulius/struct/CIF-dictionaries/cif_core.dic'
dictionary named 'cif_core.dic' version 2.4.1 from 2010-06-29.

Automatic conversion script
Id: cif_fix_enum 1527 2010-12-29 10:47:43Z saulius 

The following automatic conversions were performed:

'_symmetry_cell_setting' value 'Tetragonal' changed to 'tetragonal'
according to /home/saulius/struct/CIF-dictionaries/cif_core.dic
dictionary named 'cif_core.dic' version 2.4.1 from 2010-06-29.

Automatic conversion script
Id: cif_fix_values 1715 2011-07-08 13:25:40Z adriana 

The following automatic conversions were performed:

'_refine_ls_weighting_scheme' value 'calc w =
1/[\s^2^(Fo^2^)+(0.0343P)^2^+0.8674P] where P=(Fo^2^+2Fc^2^)/3' was
changed to 'calc'. New tag '_refine_ls_weighting_details' was
created. The value of the new tag was set to 'w =
1/[\s^2^(Fo^2^)+(0.0343P)^2^+0.8674P] where P=(Fo^2^+2Fc^2^)/3'.

Automatic conversion script
Id: cif_fix_values 3143 2015-03-26 13:38:13Z robertas 
;
_cod_original_sg_symbol_H-M I-4
_cod_original_formula_sum 'C24 H20 Cl1 O4 P1'
_cod_database_code 2005820

loop_
_symmetry_equiv_pos_as_xyz
'x, y, z'
'-x, -y, z'
'y, -x, -z'
'-y, x, -z'
'x+1/2, y+1/2, z+1/2'
'-x+1/2, -y+1/2, z+1/2'
'y+1/2, -x+1/2, -z+1/2'
'-y+1/2, x+1/2, -z+1/2'

loop_
_atom_site_aniso_label
_atom_site_aniso_U_11
_atom_site_aniso_U_22
_atom_site_aniso_U_33
_atom_site_aniso_U_12
_atom_site_aniso_U_13
_atom_site_aniso_U_23
Cl1 0.0662(9) 0.0662(9) 0.072(2) 0.000 0.000 0.000
O1 0.098(10) 0.149(17) 0.33(4) 0.002(12) 0.117(17) 0.06(3)
O2 0.084(14) 0.23(3) 0.20(3) 0.09(2) 0.038(19) -0.02(3)
O3 0.24(4) 0.21(4) 0.098(9) -0.04(3) 0.11(2) -0.106(19)
P1 0.0473(7) 0.0473(7) 0.0517(12) 0.000 0.000 0.000
C1 0.051(2) 0.047(2) 0.052(2) -0.002(2) -0.002(2) -0.002(2)
C2 0.051(2) 0.051(2) 0.069(3) -0.001(2) -0.002(2) 0.005(2)
C3 0.068(3) 0.053(2) 0.090(3) -0.008(2) -0.002(3) 0.014(3)
C4 0.078(3) 0.070(3) 0.070(3) -0.023(2) 0.000(3) 0.015(3)
C5 0.078(3) 0.080(3) 0.060(3) -0.021(3) 0.010(3) -0.006(3)
C6 0.077(3) 0.055(2) 0.061(3) -0.012(2) 0.017(2) -0.007(2)

loop_
_atom_site_label
_atom_site_occupancy
_atom_site_fract_x
_atom_site_fract_y
_atom_site_fract_z
_atom_site_U_iso_or_equiv
_atom_site_thermal_displace_type
_atom_site_calc_flag
_atom_site_refinement_flags
_atom_site_type_symbol
Cl1 1 0 0 0 0.0681(7) Uani d SDU Cl
O1 0.40 -0.0973(17) -0.023(3) 0.091(5) 0.191(14) Uani d PDU O
O2 0.30 -0.090(3) 0.065(5) 0.042(6) 0.172(12) Uani d PDU O
O3 0.30 -0.033(2) 0.035(3) 0.167(3) 0.184(15) Uani d PDU O
P1 1 0 0.5 0.75 0.0487(5) Uani d SU P
C1 1 0.0659(3) 0.5999(3) 0.6000(6) 0.0502(9) Uani d U C
C2 1 0.0447(3) 0.7119(3) 0.6102(6) 0.0572(10) Uani d U C
H2 1 -0.0032(3) 0.7384(3) 0.6988(6) 0.069 Uiso calc R H
C3 1 0.0961(3) 0.7838(3) 0.4861(8) 0.0700(13) Uani d U C
H3 1 0.0813(3) 0.8573(3) 0.4923(8) 0.084 Uiso calc R H
C4 1 0.1693(4) 0.7448(3) 0.3537(7) 0.0723(13) Uani d U C
H4 1 0.2026(4) 0.7927(3) 0.2721(7) 0.087 Uiso calc R H
C5 1 0.1930(4) 0.6339(4) 0.3432(7) 0.0724(13) Uani d U C
H5 1 0.2432(4) 0.6084(4) 0.2575(7) 0.087 Uiso calc R H
C6 1 0.1399(3) 0.5617(3) 0.4636(6) 0.0646(12) Uani d U C
H6 1 0.1533(3) 0.4880(3) 0.4539(6) 0.077 Uiso calc R H

loop_
_atom_type_symbol
_atom_type_description
_atom_type_scat_dispersion_real
_atom_type_scat_dispersion_imag
_atom_type_scat_source
C C 0.0033 0.0016 'International Tables Vol C Tables 4.2.6.8 and 6.1.1.4'
H H 0.0000 0.0000 'International Tables Vol C Tables 4.2.6.8 and 6.1.1.4'
O O 0.0106 0.0060 'International Tables Vol C Tables 4.2.6.8 and 6.1.1.4'
P P 0.1023 0.0942 'International Tables Vol C Tables 4.2.6.8 and 6.1.1.4'
Cl Cl 0.1484 0.1585 'International Tables Vol C Tables 4.2.6.8 and 6.1.1.4'

loop_
_geom_angle_atom_site_label_1
_geom_angle_atom_site_label_2
_geom_angle_atom_site_label_3
_geom_angle_site_symmetry_1
_geom_angle_site_symmetry_3
_geom_angle
_geom_angle_publ_flag
O3 Cl1 O3 2 . 53.(3) ?
O3 Cl1 O3 2 4 143.(2) ?
O3 Cl1 O3 . 4 143.(2) ?
O3 Cl1 O3 2 3 143.(2) ?
O3 Cl1 O3 . 3 143.(2) ?
O3 Cl1 O3 4 3 53.(3) ?
O3 Cl1 O1 2 2 52.(2) ?
O3 Cl1 O1 . 2 77.3(19) ?
O3 Cl1 O1 4 2 139.(3) ?
O3 Cl1 O1 3 2 94.3(16) ?
O3 Cl1 O1 2 3 139.(3) ?
O3 Cl1 O1 . 3 94.3(16) ?
O3 Cl1 O1 4 3 77.3(19) ?
O3 Cl1 O1 3 3 52.(2) ?
O1 Cl1 O1 2 3 102.6(15) ?
O3 Cl1 O1 2 . 77.3(19) ?
O3 Cl1 O1 . . 52.(2) ?
O3 Cl1 O1 4 . 94.3(16) ?
O3 Cl1 O1 3 . 139.(3) ?
O1 Cl1 O1 2 . 124(4) y
O1 Cl1 O1 3 . 102.6(15) y
O3 Cl1 O1 2 4 94.3(16) ?
O3 Cl1 O1 . 4 139.(3) ?
O3 Cl1 O1 4 4 52.(2) ?
O3 Cl1 O1 3 4 77.3(19) ?
O1 Cl1 O1 2 4 102.6(15) ?
O1 Cl1 O1 3 4 124.(4) ?
O1 Cl1 O1 . 4 102.6(15) ?
O3 Cl1 O2 2 3 106.(3) ?
O3 Cl1 O2 . 3 96.(3) ?
O3 Cl1 O2 4 3 104.(3) ?
O3 Cl1 O2 3 3 51.7(14) ?
O1 Cl1 O2 2 3 56.5(16) ?
O1 Cl1 O2 3 3 48.2(18) ?
O1 Cl1 O2 . 3 138.8(17) ?
O1 Cl1 O2 4 3 117.8(13) ?
O3 Cl1 O2 2 4 96.(3) ?
O3 Cl1 O2 . 4 106.(3) ?
O3 Cl1 O2 4 4 51.7(14) ?
O3 Cl1 O2 3 4 104.(3) ?
O1 Cl1 O2 2 4 138.8(17) ?
O1 Cl1 O2 3 4 117.8(13) ?
O1 Cl1 O2 . 4 56.5(16) ?
O1 Cl1 O2 4 4 48.2(18) ?
O2 Cl1 O2 3 4 155.(3) ?
O3 Cl1 O2 2 2 51.7(14) ?
O3 Cl1 O2 . 2 104.(3) ?
O3 Cl1 O2 4 2 106.(3) ?
O3 Cl1 O2 3 2 96.(3) ?
O1 Cl1 O2 2 2 48.2(18) ?
O1 Cl1 O2 3 2 138.8(17) ?
O1 Cl1 O2 . 2 117.8(13) ?
O1 Cl1 O2 4 2 56.5(16) ?
O2 Cl1 O2 3 2 92.6(7) ?
O2 Cl1 O2 4 2 92.6(7) ?
O3 Cl1 O2 2 . 104.(3) ?
O3 Cl1 O2 . . 51.7(14) ?
O3 Cl1 O2 4 . 96.(3) ?
O3 Cl1 O2 3 . 106.(3) ?
O1 Cl1 O2 2 . 117.8(13) ?
O1 Cl1 O2 3 . 56.5(16) ?
O1 Cl1 O2 . . 48.2(18) ?
O1 Cl1 O2 4 . 138.8(17) ?
O2 Cl1 O2 3 . 92.6(7) ?
O2 Cl1 O2 4 . 92.6(7) ?
O2 Cl1 O2 2 . 155.(3) ?
O2 O1 O3 . . 61.4(18) ?
O2 O1 O2 . 4 110.(3) ?
O3 O1 O2 . 4 120.(2) ?
O2 O1 Cl1 . . 66.2(12) ?
O3 O1 Cl1 . . 61.6(11) ?
O2 O1 Cl1 4 . 62.0(12) ?
O2 O1 O3 . 2 96.(3) ?
O3 O1 O3 . 2 45.(3) ?
O2 O1 O3 4 2 84.(2) ?
Cl1 O1 O3 . 2 49.9(10) ?
O1 O2 O3 . . 62.(4) ?
O1 O2 O1 . 3 123.9(18) ?
O3 O2 O1 . 3 105.(2) ?
O1 O2 Cl1 . . 65.6(14) ?
O3 O2 Cl1 . . 61.5(10) ?
O1 O2 Cl1 3 . 61.5(10) ?
O3 O3 O2 2 . 129.(2) ?
O3 O3 O1 2 . 91.(4) ?
O2 O3 O1 . . 57.(3) ?
O3 O3 Cl1 2 . 63.5(15) ?
O2 O3 Cl1 . . 66.8(10) ?
O1 O3 Cl1 . . 66.3(14) ?
O3 O3 O1 2 2 45.(2) ?
O2 O3 O1 . 2 110.(2) ?
O1 O3 O1 . 2 114.9(14) ?
Cl1 O3 O1 . 2 52.8(11) ?
C1 P1 C1 2_565 7_456 110.25(13) ?
C1 P1 C1 2_565 . 107.9(2) y
C1 P1 C1 7_456 . 110.25(13) y
C1 P1 C1 2_565 8_556 110.25(13) ?
C1 P1 C1 7_456 8_556 107.9(2) ?
C1 P1 C1 . 8_556 110.25(13) ?
C2 C1 C6 . . 118.8(4) y
C2 C1 P1 . . 123.3(3) y
C6 C1 P1 . . 117.9(3) y
C3 C2 C1 . . 120.1(4) y
C4 C3 C2 . . 120.3(4) y
C3 C4 C5 . . 120.5(4) y
C4 C5 C6 . . 119.3(5) y
C5 C6 C1 . . 120.9(4) y

loop_
_geom_bond_atom_site_label_1
_geom_bond_atom_site_label_2
_geom_bond_site_symmetry_2
_geom_bond_distance
_geom_bond_publ_flag
Cl1 O3 2 1.344(11) ?
Cl1 O3 . 1.344(11) y
Cl1 O3 4 1.344(11) ?
Cl1 O3 3 1.344(11) ?
Cl1 O1 2 1.398(12) ?
Cl1 O1 3 1.398(12) ?
Cl1 O1 . 1.398(12) y
Cl1 O1 4 1.398(12) ?
Cl1 O2 3 1.404(15) ?
Cl1 O2 4 1.404(15) ?
Cl1 O2 2 1.404(15) ?
Cl1 O2 . 1.404(15) y
O1 O2 . 1.14(4) ?
O1 O3 . 1.20(4) ?
O1 O2 4 1.33(3) ?
O1 O3 2 1.71(4) ?
O2 O3 . 1.20(3) ?
O2 O1 3 1.33(3) ?
O3 O3 2 1.20(6) ?
O3 O1 2 1.71(4) ?
P1 C1 2_565 1.833(4) ?
P1 C1 7_456 1.833(4) ?
P1 C1 . 1.833(4) y
P1 C1 8_556 1.833(4) ?
C1 C2 . 1.414(5) y
C1 C6 . 1.423(5) y
C2 C3 . 1.412(6) y
C3 C4 . 1.400(6) y
C4 C5 . 1.407(6) y
C5 C6 . 1.407(6) y

loop_
_geom_torsion_atom_site_label_1
_geom_torsion_atom_site_label_2
_geom_torsion_atom_site_label_3
_geom_torsion_atom_site_label_4
_geom_torsion_site_symmetry_1
_geom_torsion_site_symmetry_4
_geom_torsion
O3 Cl1 O1 O2 2 . 122.(5)
O3 Cl1 O1 O2 . . 69.(2)
O3 Cl1 O1 O2 4 . -95.(4)
O3 Cl1 O1 O2 3 . -62.(5)
O1 Cl1 O1 O2 2 . 99.(3)
O1 Cl1 O1 O2 3 . -17.(2)
O1 Cl1 O1 O2 4 . -147.(5)
O2 Cl1 O1 O2 3 . 22.(7)
O2 Cl1 O1 O2 4 . -132.(3)
O2 Cl1 O1 O2 2 . 155.(4)
O3 Cl1 O1 O3 2 . 53.(4)
O3 Cl1 O1 O3 4 . -164.(3)
O3 Cl1 O1 O3 3 . -131.(4)
O1 Cl1 O1 O3 2 . 29.(2)
O1 Cl1 O1 O3 3 . -85.7(17)
O1 Cl1 O1 O3 4 . 144.(4)
O2 Cl1 O1 O3 3 . -47.(6)
O2 Cl1 O1 O3 4 . 159.(2)
O2 Cl1 O1 O3 2 . 86.(3)
O2 Cl1 O1 O3 . . -69.(2)
O3 Cl1 O1 O2 2 4 -106.(3)
O3 Cl1 O1 O2 . 4 -159.(2)
O3 Cl1 O1 O2 4 4 37.(2)
O3 Cl1 O1 O2 3 4 70.(3)
O1 Cl1 O1 O2 2 4 -129.8(15)
O1 Cl1 O1 O2 3 4 115.2(19)
O1 Cl1 O1 O2 4 4 -15.(2)
O2 Cl1 O1 O2 3 4 154.(4)
O2 Cl1 O1 O2 2 4 -73.(2)
O2 Cl1 O1 O2 . 4 132.(3)
O3 Cl1 O1 O3 . 2 -53.(4)
O3 Cl1 O1 O3 4 2 143.7(19)
O3 Cl1 O1 O3 3 2 177.(3)
O1 Cl1 O1 O3 2 2 -23.4(18)
O1 Cl1 O1 O3 3 2 -138.(3)
O1 Cl1 O1 O3 4 2 91.7(15)
O2 Cl1 O1 O3 3 2 -100.(4)
O2 Cl1 O1 O3 4 2 106.(3)
O2 Cl1 O1 O3 2 2 33.(3)
O2 Cl1 O1 O3 . 2 -122.(5)
O2 O1 O2 O3 4 . -114.(3)
Cl1 O1 O2 O3 . . -69.5(12)
O3 O1 O2 O3 2 . -29.(3)
O3 O1 O2 O1 . 3 90.(3)
O2 O1 O2 O1 4 3 -24.(5)
Cl1 O1 O2 O1 . 3 21.(3)
O3 O1 O2 O1 2 3 62.(5)
O3 O1 O2 Cl1 . . 69.5(12)
O2 O1 O2 Cl1 4 . -45.(2)
O3 O1 O2 Cl1 2 . 41.(2)
O3 Cl1 O2 O1 2 . -59.(4)
O3 Cl1 O2 O1 . . -70.(4)
O3 Cl1 O2 O1 4 . 90.(3)
O3 Cl1 O2 O1 3 . 144.(4)
O1 Cl1 O2 O1 2 . -113.(5)
O1 Cl1 O2 O1 3 . 161.(3)
O1 Cl1 O2 O1 4 . 55.(8)
O2 Cl1 O2 O1 3 . -166.(5)
O2 Cl1 O2 O1 4 . 39.(2)
O2 Cl1 O2 O1 2 . -64.(4)
O3 Cl1 O2 O3 2 . 11.(5)
O3 Cl1 O2 O3 4 . 160.(3)
O3 Cl1 O2 O3 3 . -147.(3)
O1 Cl1 O2 O3 2 . -43.(4)
O1 Cl1 O2 O3 3 . -130.(3)
O1 Cl1 O2 O3 . . 70.(4)
O1 Cl1 O2 O3 4 . 125.(5)
O2 Cl1 O2 O3 3 . -96.(3)
O2 Cl1 O2 O3 4 . 108.(3)
O2 Cl1 O2 O3 2 . 6.(3)
O3 Cl1 O2 O1 2 3 141.(2)
O3 Cl1 O2 O1 . 3 130.(3)
O3 Cl1 O2 O1 4 3 -70.2(19)
O3 Cl1 O2 O1 3 3 -17.(2)
O1 Cl1 O2 O1 2 3 87.(3)
O1 Cl1 O2 O1 . 3 -161.(3)
O1 Cl1 O2 O1 4 3 -106.(5)
O2 Cl1 O2 O1 3 3 34.(3)
O2 Cl1 O2 O1 4 3 -122.0(18)
O2 Cl1 O2 O1 2 3 135.9(16)
O1 O2 O3 O3 . 2 60.(6)
O1 O2 O3 O3 3 2 -60.(8)
Cl1 O2 O3 O3 . 2 -16.(6)
O1 O2 O3 O1 3 . -121.(2)
Cl1 O2 O3 O1 . . -76.0(14)
O1 O2 O3 Cl1 . . 76.0(14)
O1 O2 O3 Cl1 3 . -45.(2)
O1 O2 O3 O1 . 2 107.(2)
O1 O2 O3 O1 3 2 -13.(4)
Cl1 O2 O3 O1 . 2 31.(2)
O2 O1 O3 O3 . 2 -137.(3)
O2 O1 O3 O3 4 2 -39.(3)
Cl1 O1 O3 O3 . 2 -60.4(15)
O2 O1 O3 O2 4 . 98.(3)
Cl1 O1 O3 O2 . . 76.8(19)
O3 O1 O3 O2 2 . 137.(3)
O2 O1 O3 Cl1 . . -76.8(19)
O2 O1 O3 Cl1 4 . 21.(2)
O3 O1 O3 Cl1 2 . 60.4(15)
O2 O1 O3 O1 . 2 -98.(3)
O2 O1 O3 O1 4 2 -0.(5)
Cl1 O1 O3 O1 . 2 -21.(3)
O3 O1 O3 O1 2 2 39.(3)
O3 Cl1 O3 O3 4 2 131.8(4)
O3 Cl1 O3 O3 3 2 -131.8(4)
O1 Cl1 O3 O3 2 2 -52.(3)
O1 Cl1 O3 O3 3 2 -154.(3)
O1 Cl1 O3 O3 . 2 104.(4)
O1 Cl1 O3 O3 4 2 43.(4)
O2 Cl1 O3 O3 3 2 -105.(4)
O2 Cl1 O3 O3 4 2 86.(4)
O2 Cl1 O3 O3 2 2 -11.(4)
O2 Cl1 O3 O3 . 2 166.(6)
O3 Cl1 O3 O2 2 . -166.(6)
O3 Cl1 O3 O2 4 . -34.(5)
O3 Cl1 O3 O2 3 . 62.(6)
O1 Cl1 O3 O2 2 . 142.(3)
O1 Cl1 O3 O2 3 . 40.(3)
O1 Cl1 O3 O2 . . -63.(3)
O1 Cl1 O3 O2 4 . -123.(3)
O2 Cl1 O3 O2 3 . 88.4(17)
O2 Cl1 O3 O2 4 . -80.5(19)
O2 Cl1 O3 O2 2 . -177.3(11)
O3 Cl1 O3 O1 2 . -104.(4)
O3 Cl1 O3 O1 4 . 28.(4)
O3 Cl1 O3 O1 3 . 125.(5)
O1 Cl1 O3 O1 2 . -156.(3)
O1 Cl1 O3 O1 3 . 102.6(17)
O1 Cl1 O3 O1 4 . -61.(4)
O2 Cl1 O3 O1 3 . 151.(3)
O2 Cl1 O3 O1 4 . -18.(2)
O2 Cl1 O3 O1 2 . -115.(2)
O2 Cl1 O3 O1 . . 63.(3)
O3 Cl1 O3 O1 2 2 52.(3)
O3 Cl1 O3 O1 4 2 -176.(3)
O3 Cl1 O3 O1 3 2 -80.(3)
O1 Cl1 O3 O1 3 2 -101.9(14)
O1 Cl1 O3 O1 . 2 156.(3)
O1 Cl1 O3 O1 4 2 94.6(17)
O2 Cl1 O3 O1 3 2 -53.6(19)
O2 Cl1 O3 O1 4 2 138.(2)
O2 Cl1 O3 O1 2 2 41.(2)
O2 Cl1 O3 O1 . 2 -142.(3)
C1 P1 C1 C2 2_565 . 123.7(4)
C1 P1 C1 C2 7_456 . -115.8(4)
C1 P1 C1 C2 8_556 . 3.2(3)
C1 P1 C1 C6 2_565 . -54.6(3)
C1 P1 C1 C6 7_456 . 65.9(2)
C1 P1 C1 C6 8_556 . -175.1(3)
C6 C1 C2 C3 . . 0.2(6)
P1 C1 C2 C3 . . -178.0(3)
C1 C2 C3 C4 . . -0.8(7)
C2 C3 C4 C5 . . -0.3(7)
C3 C4 C5 C6 . . 1.9(7)
C4 C5 C6 C1 . . -2.4(7)
C2 C1 C6 C5 . . 1.3(6)
P1 C1 C6 C5 . . 179.7(3)
